data_2243748
loop_
_publ_author_name
'Mohamed, Shaaban K.'
'Mague, Joel T.'
'Akkurt, Mehmet'
'Albayati, Mustafa R.'
'Elgarhy, Sahar M. I.'
'Al-Taifi, Elham A.'

_publ_section_title
;
 Crystal structures of two hydrazide derivatives of mefenamic acid,
 3-(2,3-dimethylanilino)-<i>N</i>'-[(<i>E</i>)-(furan-2-yl)methylidene]benzohydrazide
 and
 <i>N</i>'-[(<i>E</i>)-benzylidene]-2-(2,3-dimethylanilino)benzohydrazide
;
_journal_coeditor_code WM5599
_journal_issue 3
_journal_name_full 'Acta Crystallographica Section E'
_journal_page_first 242
_journal_page_last 246
_journal_paper_doi 10.1107/S2056989021001353
_journal_volume 77
_journal_year 2021
_chemical_formula_iupac 'C20 H19 N3 O2'
_chemical_formula_moiety 'C20 H19 N3 O2'
_chemical_formula_sum 'C20 H19 N3 O2'
_chemical_formula_weight 333.38
_chemical_name_systematic 3-(2,3-Dimethylanilino)-<i>N</i>'-[(<i>E</i>)-(furan-2-yl)methylidene]benzohydrazide
_space_group_crystal_system monoclinic
_space_group_IT_number 14
_space_group_name_Hall '-P 2ybc'
_space_group_name_H-M_alt 'P 1 21/c 1'
_atom_sites_solution_hydrogens difmap
_atom_sites_solution_primary direct
_atom_sites_solution_secondary difmap
_audit_creation_method SHELXL-2016/6
_cell_angle_alpha 90
_cell_angle_beta 104.8140(10)
_cell_angle_gamma 90
_cell_formula_units_Z 4
_cell_length_a 13.8467(3)
_cell_length_b 15.8409(3)
_cell_length_c 8.0225(2)
_cell_measurement_reflns_used 9755
_cell_measurement_temperature 150(2)
_cell_measurement_theta_max 74.5232
_cell_measurement_theta_min 3.3015
_cell_volume 1701.20(7)
_computing_cell_refinement
;
<i>SAINT</i> (Bruker, 2016)
;
_computing_data_collection
;
<i>APEX3</i> (Bruker, 2016)
;
_computing_data_reduction
;
<i>SAINT</i>  (Bruker, 2016)
;
_computing_molecular_graphics
;
<i>DIAMOND</i> (Brandenburg & Putz, 2012)
;
_computing_publication_material
;
<i>publCIF</i> (Westrip, 2010)
;
_computing_structure_refinement
;
<i>SHELXL2016/6</i>  (Sheldrick, 2015<i>b</i>)
;
_computing_structure_solution
;
<i>SHELXT</i> (Sheldrick, 2015<i>a</i>)
;
_diffrn_ambient_temperature 150(2)
_diffrn_detector_area_resol_mean 10.4167
_diffrn_measured_fraction_theta_full 0.986
_diffrn_measured_fraction_theta_max 0.970
_diffrn_measurement_device_type 'Bruker D8 VENTURE PHOTON 100 CMOS'
_diffrn_measurement_method '\w scans'
_diffrn_radiation_monochromator mirror
_diffrn_radiation_type CuK\a
_diffrn_radiation_wavelength 1.54178
_diffrn_reflns_av_R_equivalents 0.0309
_diffrn_reflns_av_unetI/netI 0.0258
_diffrn_reflns_limit_h_max 16
_diffrn_reflns_limit_h_min -14
_diffrn_reflns_limit_k_max 19
_diffrn_reflns_limit_k_min -18
_diffrn_reflns_limit_l_max 9
_diffrn_reflns_limit_l_min -9
_diffrn_reflns_number 13222
_diffrn_reflns_theta_full 68.000
_diffrn_reflns_theta_max 74.516
_diffrn_reflns_theta_min 3.301
_diffrn_source 'INCOATEC I\mS micro--focus source'
_exptl_absorpt_coefficient_mu 0.691
_exptl_absorpt_correction_T_max 0.95
_exptl_absorpt_correction_T_min 0.88
_exptl_absorpt_correction_type multi-scan
_exptl_absorpt_process_details
;
(<i>SADABS</i>; Krause <i>et al.</i>, 2015)
;
_exptl_crystal_colour colourless
_exptl_crystal_density_diffrn 1.302
_exptl_crystal_density_method 'not measured'
_exptl_crystal_description column
_exptl_crystal_F_000 704
_exptl_crystal_size_max 0.188
_exptl_crystal_size_mid 0.112
_exptl_crystal_size_min 0.074
_refine_diff_density_max 0.225
_refine_diff_density_min -0.189
_refine_ls_extinction_coef 0.0049(4)
_refine_ls_extinction_expression Fc^*^=kFc[1+0.001xFc^2^\l^3^/sin(2\q)]^-1/4^
_refine_ls_extinction_method
;
<i>SHELXL</i> 2016/6 (Sheldrick, 2015<i>b</i>)
;
_refine_ls_goodness_of_fit_ref 1.051
_refine_ls_hydrogen_treatment refall
_refine_ls_matrix_type full
_refine_ls_number_parameters 303
_refine_ls_number_reflns 3372
_refine_ls_number_restraints 0
_refine_ls_restrained_S_all 1.051
_refine_ls_R_factor_all 0.0421
_refine_ls_R_factor_gt 0.0363
_refine_ls_shift/su_max 0.000
_refine_ls_shift/su_mean 0.000
_refine_ls_structure_factor_coef Fsqd
_refine_ls_weighting_details 'w=1/[\s^2^(Fo^2^)+(0.0475P)^2^+0.3981P] where P=(Fo^2^+2Fc^2^)/3'
_refine_ls_weighting_scheme calc
_refine_ls_wR_factor_gt 0.0909
_refine_ls_wR_factor_ref 0.0951
_reflns_number_gt 2939
_reflns_number_total 3372
_reflns_threshold_expression 'I > 2\s(I)'
_cod_data_source_file wm5599sup1.cif
_cod_data_source_block I
_cod_original_sg_symbol_H-M 'P 21/c'
_cod_database_code 2243748
_shelx_space_group_comment
;
The symmetry employed for this shelxl refinement is uniquely defined
by the following loop, which should always be used as a source of
symmetry information in preference to the above space-group names.
They are only intended as comments.
;
_shelx_estimated_absorpt_t_min 0.881
_shelx_estimated_absorpt_t_max 0.951

loop_
_space_group_symop_operation_xyz
'x, y, z'
'-x, y+1/2, -z+1/2'
'-x, -y, -z'
'x, -y-1/2, z-1/2'

loop_
_atom_site_type_symbol
_atom_site_label
_atom_site_fract_x
_atom_site_fract_y
_atom_site_fract_z
_atom_site_U_iso_or_equiv
_atom_site_adp_type
_atom_site_calc_flag
_atom_site_occupancy
_atom_site_disorder_assembly
_atom_site_disorder_group
O O1 0.43892(6) 0.33178(5) 0.45837(10) 0.0275(2) Uani d 1 . .
O O2 0.10644(7) 0.20592(6) 0.31256(12) 0.0371(2) Uani d 1 . .
N N1 0.62923(8) 0.38535(8) 0.58252(15) 0.0353(3) Uani d 1 . .
H H1 0.5810(13) 0.3629(11) 0.495(2) 0.051(5) Uiso d 1 . .
N N2 0.37222(7) 0.26862(7) 0.65665(13) 0.0262(2) Uani d 1 . .
H H2 0.3836(12) 0.2485(11) 0.763(2) 0.043(4) Uiso d 1 . .
N N3 0.29029(7) 0.24278(6) 0.52997(12) 0.0260(2) Uani d 1 . .
C C1 0.70907(9) 0.42610(8) 0.53437(15) 0.0279(3) Uani d 1 . .
C C2 0.76645(9) 0.37935(8) 0.44626(15) 0.0276(3) Uani d 1 . .
C C3 0.84199(9) 0.42133(9) 0.39033(15) 0.0313(3) Uani d 1 . .
C C4 0.85989(10) 0.50619(9) 0.42738(17) 0.0361(3) Uani d 1 . .
H H4 0.9119(12) 0.5334(11) 0.389(2) 0.047(5) Uiso d 1 . .
C C5 0.80281(11) 0.55168(9) 0.51433(19) 0.0378(3) Uani d 1 . .
H H5 0.8130(13) 0.6122(12) 0.533(2) 0.052(5) Uiso d 1 . .
C C6 0.72631(10) 0.51191(9) 0.56546(18) 0.0342(3) Uani d 1 . .
H H6 0.6815(13) 0.5435(11) 0.618(2) 0.052(5) Uiso d 1 . .
C C7 0.74397(12) 0.28753(9) 0.40596(19) 0.0381(3) Uani d 1 . .
H H7A 0.6963(16) 0.2816(13) 0.295(3) 0.073(6) Uiso d 1 . .
H H7B 0.8049(17) 0.2542(14) 0.398(3) 0.078(6) Uiso d 1 . .
H H7C 0.7169(13) 0.2599(12) 0.493(2) 0.055(5) Uiso d 1 . .
C C8 0.90166(13) 0.37716(12) 0.2834(2) 0.0470(4) Uani d 1 . .
H H8A 0.8587(14) 0.3622(12) 0.170(3) 0.056(5) Uiso d 1 . .
H H8B 0.957(2) 0.4145(17) 0.265(3) 0.105(8) Uiso d 1 . .
H H8C 0.9298(16) 0.3242(15) 0.331(3) 0.075(6) Uiso d 1 . .
C C9 0.60374(9) 0.39480(8) 0.73618(15) 0.0275(3) Uani d 1 . .
C C10 0.66889(10) 0.43330(8) 0.88024(16) 0.0326(3) Uani d 1 . .
H H10 0.7324(13) 0.4574(11) 0.866(2) 0.045(4) Uiso d 1 . .
C C11 0.64394(10) 0.44053(9) 1.03499(16) 0.0350(3) Uani d 1 . .
H H11 0.6916(11) 0.4702(10) 1.131(2) 0.037(4) Uiso d 1 . .
C C12 0.55432(10) 0.40856(9) 1.05579(16) 0.0343(3) Uani d 1 . .
H H12 0.5341(11) 0.4161(10) 1.165(2) 0.037(4) Uiso d 1 . .
C C13 0.48990(10) 0.36959(8) 0.91722(16) 0.0293(3) Uani d 1 . .
H H13 0.4250(12) 0.3490(10) 0.9272(19) 0.038(4) Uiso d 1 . .
C C14 0.51281(9) 0.36090(7) 0.75761(15) 0.0251(3) Uani d 1 . .
C C15 0.44003(8) 0.32000(7) 0.61193(14) 0.0238(2) Uani d 1 . .
C C16 0.23183(9) 0.19224(8) 0.58218(15) 0.0280(3) Uani d 1 . .
H H16 0.2460(11) 0.1729(10) 0.701(2) 0.038(4) Uiso d 1 . .
C C17 0.13770(9) 0.16726(8) 0.46938(16) 0.0297(3) Uani d 1 . .
C C18 0.06614(11) 0.11334(10) 0.4926(2) 0.0410(3) Uani d 1 . .
H H18 0.0716(14) 0.0788(12) 0.597(2) 0.059(5) Uiso d 1 . .
C C19 -0.01455(11) 0.11896(10) 0.3418(2) 0.0440(4) Uani d 1 . .
H H19 -0.0782(15) 0.0886(12) 0.319(2) 0.061(5) Uiso d 1 . .
C C20 0.01305(10) 0.17477(10) 0.2391(2) 0.0425(4) Uani d 1 . .
H H20 -0.0217(15) 0.1968(13) 0.124(3) 0.063(5) Uiso d 1 . .

loop_
_atom_site_aniso_label
_atom_site_aniso_U_11
_atom_site_aniso_U_22
_atom_site_aniso_U_33
_atom_site_aniso_U_12
_atom_site_aniso_U_13
_atom_site_aniso_U_23
O1 0.0276(4) 0.0337(5) 0.0215(4) -0.0028(3) 0.0067(3) -0.0006(3)
O2 0.0308(5) 0.0430(5) 0.0328(5) -0.0046(4) -0.0004(4) 0.0003(4)
N1 0.0289(6) 0.0477(7) 0.0315(6) -0.0131(5) 0.0118(4) -0.0092(5)
N2 0.0236(5) 0.0337(5) 0.0197(5) -0.0034(4) 0.0026(4) 0.0016(4)
N3 0.0225(5) 0.0315(5) 0.0229(5) -0.0018(4) 0.0040(4) -0.0016(4)
C1 0.0224(6) 0.0326(6) 0.0280(6) -0.0021(5) 0.0051(4) 0.0011(5)
C2 0.0266(6) 0.0307(6) 0.0239(6) -0.0007(5) 0.0037(4) 0.0010(5)
C3 0.0236(6) 0.0426(7) 0.0269(6) -0.0005(5) 0.0050(5) 0.0022(5)
C4 0.0288(7) 0.0433(8) 0.0352(7) -0.0101(6) 0.0065(5) 0.0057(6)
C5 0.0387(8) 0.0292(7) 0.0428(8) -0.0044(5) 0.0056(6) 0.0025(6)
C6 0.0295(7) 0.0321(7) 0.0402(7) 0.0025(5) 0.0078(5) -0.0009(5)
C7 0.0498(9) 0.0314(7) 0.0344(7) -0.0032(6) 0.0130(6) -0.0027(5)
C8 0.0392(9) 0.0645(11) 0.0414(9) -0.0004(7) 0.0176(7) -0.0055(7)
C9 0.0250(6) 0.0297(6) 0.0271(6) 0.0004(5) 0.0052(4) 0.0000(5)
C10 0.0260(6) 0.0356(7) 0.0327(7) -0.0025(5) 0.0011(5) -0.0009(5)
C11 0.0358(7) 0.0358(7) 0.0275(6) -0.0008(5) -0.0028(5) -0.0015(5)
C12 0.0411(7) 0.0370(7) 0.0235(6) -0.0008(6) 0.0060(5) -0.0024(5)
C13 0.0301(7) 0.0313(6) 0.0268(6) -0.0012(5) 0.0079(5) 0.0003(5)
C14 0.0232(6) 0.0275(6) 0.0233(6) 0.0009(4) 0.0033(4) 0.0001(4)
C15 0.0217(6) 0.0260(6) 0.0236(6) 0.0023(4) 0.0055(4) 0.0000(4)
C16 0.0264(6) 0.0335(6) 0.0249(6) -0.0010(5) 0.0081(5) -0.0001(5)
C17 0.0272(6) 0.0341(6) 0.0286(6) -0.0013(5) 0.0088(5) -0.0029(5)
C18 0.0342(7) 0.0482(8) 0.0433(8) -0.0102(6) 0.0150(6) -0.0046(6)
C19 0.0250(7) 0.0502(9) 0.0563(9) -0.0075(6) 0.0097(6) -0.0170(7)
C20 0.0285(7) 0.0471(8) 0.0451(8) -0.0014(6) -0.0033(6) -0.0108(7)

loop_
_atom_type_symbol
_atom_type_description
_atom_type_scat_dispersion_real
_atom_type_scat_dispersion_imag
_atom_type_scat_source
C C 0.0181 0.0091 'International Tables Vol C Tables 4.2.6.8 and 6.1.1.4'
H H 0.0000 0.0000 'International Tables Vol C Tables 4.2.6.8 and 6.1.1.4'
N N 0.0311 0.0180 'International Tables Vol C Tables 4.2.6.8 and 6.1.1.4'
O O 0.0492 0.0322 'International Tables Vol C Tables 4.2.6.8 and 6.1.1.4'

loop_
_geom_angle_atom_site_label_1
_geom_angle_atom_site_label_2
_geom_angle_atom_site_label_3
_geom_angle_site_symmetry_1
_geom_angle_site_symmetry_3
_geom_angle
_geom_angle_publ_flag
C17 O2 C20 . . 106.08(11) ?
C9 N1 C1 . . 126.32(11) ?
C9 N1 H1 . . 115.6(11) ?
C1 N1 H1 . . 115.8(11) ?
C15 N2 N3 . . 118.53(10) ?
C15 N2 H2 . . 120.4(11) ?
N3 N2 H2 . . 120.9(11) ?
C16 N3 N2 . . 114.45(10) ?
C6 C1 C2 . . 120.85(11) ?
C6 C1 N1 . . 120.43(11) ?
C2 C1 N1 . . 118.62(11) ?
C1 C2 C3 . . 118.33(11) ?
C1 C2 C7 . . 120.39(11) ?
C3 C2 C7 . . 121.21(12) ?
C4 C3 C2 . . 119.82(12) ?
C4 C3 C8 . . 118.60(13) ?
C2 C3 C8 . . 121.53(13) ?
C5 C4 C3 . . 121.32(12) ?
C5 C4 H4 . . 120.2(10) ?
C3 C4 H4 . . 118.5(10) ?
C6 C5 C4 . . 119.50(13) ?
C6 C5 H5 . . 119.7(10) ?
C4 C5 H5 . . 120.7(10) ?
C5 C6 C1 . . 120.11(13) ?
C5 C6 H6 . . 121.1(11) ?
C1 C6 H6 . . 118.7(11) ?
C2 C7 H7A . . 110.2(13) ?
C2 C7 H7B . . 112.8(13) ?
H7A C7 H7B . . 106.1(17) ?
C2 C7 H7C . . 112.1(11) ?
H7A C7 H7C . . 108.4(16) ?
H7B C7 H7C . . 106.9(17) ?
C3 C8 H8A . . 110.5(11) ?
C3 C8 H8B . . 111.0(15) ?
H8A C8 H8B . . 108.1(18) ?
C3 C8 H8C . . 113.8(13) ?
H8A C8 H8C . . 104.2(17) ?
H8B C8 H8C . . 108.9(19) ?
N1 C9 C10 . . 121.67(11) ?
N1 C9 C14 . . 120.45(11) ?
C10 C9 C14 . . 117.77(11) ?
C11 C10 C9 . . 121.32(12) ?
C11 C10 H10 . . 120.6(10) ?
C9 C10 H10 . . 118.0(10) ?
C10 C11 C12 . . 121.07(12) ?
C10 C11 H11 . . 118.0(9) ?
C12 C11 H11 . . 120.9(9) ?
C13 C12 C11 . . 118.64(12) ?
C13 C12 H12 . . 119.6(9) ?
C11 C12 H12 . . 121.7(9) ?
C12 C13 C14 . . 121.92(12) ?
C12 C13 H13 . . 120.1(9) ?
C14 C13 H13 . . 118.0(9) ?
C13 C14 C9 . . 119.23(11) ?
C13 C14 C15 . . 119.71(11) ?
C9 C14 C15 . . 121.00(10) ?
O1 C15 N2 . . 121.19(10) ?
O1 C15 C14 . . 123.33(10) ?
N2 C15 C14 . . 115.47(10) ?
N3 C16 C17 . . 120.80(11) ?
N3 C16 H16 . . 122.0(9) ?
C17 C16 H16 . . 117.0(9) ?
C18 C17 O2 . . 109.77(12) ?
C18 C17 C16 . . 131.50(13) ?
O2 C17 C16 . . 118.59(11) ?
C17 C18 C19 . . 106.60(14) ?
C17 C18 H18 . . 124.4(11) ?
C19 C18 H18 . . 129.0(11) ?
C20 C19 C18 . . 106.30(13) ?
C20 C19 H19 . . 126.7(11) ?
C18 C19 H19 . . 127.0(11) ?
C19 C20 O2 . . 111.25(13) ?
C19 C20 H20 . . 131.6(12) ?
O2 C20 H20 . . 117.1(12) ?

loop_
_geom_bond_atom_site_label_1
_geom_bond_atom_site_label_2
_geom_bond_site_symmetry_2
_geom_bond_distance
_geom_bond_publ_flag
O1 C15 . 1.2422(14) ?
O2 C17 . 1.3663(16) ?
O2 C20 . 1.3687(16) ?
N1 C9 . 1.3744(16) ?
N1 C1 . 1.4165(16) ?
N1 H1 . 0.910(19) ?
N2 C15 . 1.3582(15) ?
N2 N3 . 1.3777(13) ?
N2 H2 . 0.883(18) ?
N3 C16 . 1.2826(16) ?
C1 C6 . 1.3915(18) ?
C1 C2 . 1.4023(17) ?
C2 C3 . 1.4063(17) ?
C2 C7 . 1.5053(18) ?
C3 C4 . 1.385(2) ?
C3 C8 . 1.507(2) ?
C4 C5 . 1.383(2) ?
C4 H4 . 0.955(17) ?
C5 C6 . 1.3818(19) ?
C5 H5 . 0.975(19) ?
C6 H6 . 0.976(18) ?
C7 H7A . 0.97(2) ?
C7 H7B . 1.01(2) ?
C7 H7C . 0.978(19) ?
C8 H8A . 0.98(2) ?
C8 H8B . 1.01(3) ?
C8 H8C . 0.96(2) ?
C9 C10 . 1.4102(17) ?
C9 C14 . 1.4191(17) ?
C10 C11 . 1.3759(19) ?
C10 H10 . 0.993(17) ?
C11 C12 . 1.389(2) ?
C11 H11 . 0.996(16) ?
C12 C13 . 1.3804(18) ?
C12 H12 . 0.989(16) ?
C13 C14 . 1.4024(17) ?
C13 H13 . 0.978(16) ?
C14 C15 . 1.4829(15) ?
C16 C17 . 1.4392(17) ?
C16 H16 . 0.973(16) ?
C17 C18 . 1.3566(19) ?
C18 C19 . 1.424(2) ?
C18 H18 . 0.990(19) ?
C19 C20 . 1.330(2) ?
C19 H19 . 0.98(2) ?
C20 H20 . 0.99(2) ?

loop_
_geom_hbond_atom_site_label_D
_geom_hbond_atom_site_label_H
_geom_hbond_atom_site_label_A
_geom_hbond_site_symmetry_A
_geom_hbond_distance_DH
_geom_hbond_distance_HA
_geom_hbond_distance_DA
_geom_hbond_angle_DHA
N1 H1 O1 . 0.910(19) 1.977(18) 2.7045(14) 135.8(15)
N2 H2 O1 4_566 0.883(18) 2.014(18) 2.8458(13) 156.4(15)
C4 H4 Cg1 2_655 0.955(17) 2.941(17) 3.7248(15) 140.1(17)
C6 H6 O1 3_666 0.976(18) 2.556(18) 3.3434(16) 137.7(14)
C11 H11 Cg2 1_556 0.996(16) 2.765(16) 3.6231(14) 144.8(12)

loop_
_geom_torsion_atom_site_label_1
_geom_torsion_atom_site_label_2
_geom_torsion_atom_site_label_3
_geom_torsion_atom_site_label_4
_geom_torsion_site_symmetry_1
_geom_torsion_site_symmetry_2
_geom_torsion_site_symmetry_3
_geom_torsion_site_symmetry_4
_geom_torsion
_geom_torsion_publ_flag
C15 N2 N3 C16 . . . . 177.81(11) ?
C9 N1 C1 C6 . . . . -44.52(19) ?
C9 N1 C1 C2 . . . . 139.08(13) ?
C6 C1 C2 C3 . . . . 0.10(18) ?
N1 C1 C2 C3 . . . . 176.49(11) ?
C6 C1 C2 C7 . . . . -177.09(12) ?
N1 C1 C2 C7 . . . . -0.70(18) ?
C1 C2 C3 C4 . . . . 1.90(18) ?
C7 C2 C3 C4 . . . . 179.07(12) ?
C1 C2 C3 C8 . . . . -175.36(12) ?
C7 C2 C3 C8 . . . . 1.81(19) ?
C2 C3 C4 C5 . . . . -1.98(19) ?
C8 C3 C4 C5 . . . . 175.36(13) ?
C3 C4 C5 C6 . . . . 0.0(2) ?
C4 C5 C6 C1 . . . . 2.0(2) ?
C2 C1 C6 C5 . . . . -2.09(19) ?
N1 C1 C6 C5 . . . . -178.41(12) ?
C1 N1 C9 C10 . . . . -14.2(2) ?
C1 N1 C9 C14 . . . . 169.88(12) ?
N1 C9 C10 C11 . . . . -178.26(12) ?
C14 C9 C10 C11 . . . . -2.20(19) ?
C9 C10 C11 C12 . . . . 1.3(2) ?
C10 C11 C12 C13 . . . . -0.4(2) ?
C11 C12 C13 C14 . . . . 0.5(2) ?
C12 C13 C14 C9 . . . . -1.49(19) ?
C12 C13 C14 C15 . . . . -178.79(12) ?
N1 C9 C14 C13 . . . . 178.37(11) ?
C10 C9 C14 C13 . . . . 2.26(17) ?
N1 C9 C14 C15 . . . . -4.36(18) ?
C10 C9 C14 C15 . . . . 179.53(11) ?
N3 N2 C15 O1 . . . . -12.62(17) ?
N3 N2 C15 C14 . . . . 166.53(10) ?
C13 C14 C15 O1 . . . . 157.42(11) ?
C9 C14 C15 O1 . . . . -19.84(18) ?
C13 C14 C15 N2 . . . . -21.70(16) ?
C9 C14 C15 N2 . . . . 161.04(11) ?
N2 N3 C16 C17 . . . . 173.06(11) ?
C20 O2 C17 C18 . . . . 0.28(15) ?
C20 O2 C17 C16 . . . . -175.78(12) ?
N3 C16 C17 C18 . . . . 177.42(14) ?
N3 C16 C17 O2 . . . . -7.54(18) ?
O2 C17 C18 C19 . . . . -0.22(16) ?
C16 C17 C18 C19 . . . . 175.15(13) ?
C17 C18 C19 C20 . . . . 0.08(17) ?
C18 C19 C20 O2 . . . . 0.10(18) ?
C17 O2 C20 C19 . . . . -0.23(16) ?

_cod_database_fobs_code 2243748
